data_2207900
loop_
_publ_author_name
'Zoya V. Voitenko'
'Tatyana V. Yegorova'
'Igor V. Zatovsky'
'J. Jaud'
'J. G. Wolf'

_publ_section_title
;Bis{1-methyl-5-[3-(1-methyl-1<i>H</i>-tetrazolo[5,1-<i>a</i>]isoindol-5-yl)allylidene]-5<i>H</i>-tetrazolo[5,1-<i>a</i>]isoindol-1-ium}
 tetracyanonickelate(II)
;
_journal_coeditor_code SU6242
_journal_issue 1
_journal_name_full 'Acta Crystallographica Section E'
_journal_page_first m103
_journal_page_last m105
_journal_paper_doi 10.1107/S1600536805039656
_journal_volume 62
_journal_year 2006
_chemical_formula_iupac '(C21 H17 N8)2 [Ni (C N)4]'
_chemical_formula_moiety '2C21 H17 N8 +, C4 N4 Ni 2-'
_chemical_formula_sum 'C46 H34 N20 Ni'
_chemical_formula_weight 925.61
_chemical_name_systematic
;
Bis(1-methyl-5-[3-(1-methyl-1H-tetrazolo[5,1-a]isoindol-5-yl)allylidene]-5H-
tetrazolo[5,1-a]isoindol-1-ium) tetracyanonickel(II)
;
_space_group_IT_number 14
_symmetry_cell_setting monoclinic
_symmetry_space_group_name_Hall '-P 2yn'
_symmetry_space_group_name_H-M 'P 1 21/n 1'
_audit_creation_method 'WinGX routine CIF_UPDATE'
_cell_angle_alpha 90.00
_cell_angle_beta 115.42(2)
_cell_angle_gamma 90.00
_cell_formula_units_Z 2
_cell_length_a 16.296(2)
_cell_length_b 7.5708(7)
_cell_length_c 18.537(3)
_cell_measurement_reflns_used 4688
_cell_measurement_temperature 298
_cell_measurement_theta_max 29.15
_cell_measurement_theta_min 0
_cell_volume 2065.6(6)
_computing_cell_refinement 'Please provide'
_computing_data_collection 'Please provide'
_computing_data_reduction 'Please provide'
_computing_molecular_graphics 'DIAMOND (Brandenburg, 1999)'
_computing_publication_material 'WinGX (Farrugia, 1999)'
_computing_structure_refinement 'SHELXL97 (Sheldrick, 1997)'
_computing_structure_solution 'SHELXS86 (Sheldrick, 1990)'
_diffrn_ambient_temperature 298
_diffrn_measured_fraction_theta_full 0.982
_diffrn_measured_fraction_theta_max 0.982
_diffrn_measurement_device '95mm CCD camera on \k-goniostat'
_diffrn_measurement_device_type 'Nonius KappaCCD'
_diffrn_measurement_method '\f or \w?, thick slices'
_diffrn_radiation_monochromator graphite
_diffrn_radiation_type MoK\a
_diffrn_radiation_wavelength 0.71073
_diffrn_reflns_av_R_equivalents 0.069
_diffrn_reflns_limit_h_max 21
_diffrn_reflns_limit_h_min -21
_diffrn_reflns_limit_k_max 9
_diffrn_reflns_limit_k_min -9
_diffrn_reflns_limit_l_max 21
_diffrn_reflns_limit_l_min -24
_diffrn_reflns_number 18746
_diffrn_reflns_theta_full 27.54
_diffrn_reflns_theta_max 27.54
_diffrn_reflns_theta_min 6.06
_diffrn_standards_decay_% 0
_diffrn_standards_number 0
_exptl_absorpt_coefficient_mu 0.534
_exptl_absorpt_correction_T_max 0.9486
_exptl_absorpt_correction_T_min 0.9008
_exptl_absorpt_correction_type multi-scan
_exptl_absorpt_process_details
;
Sortav (Blessing, 1995)
;
_exptl_crystal_colour black-green
_exptl_crystal_density_diffrn 1.488
_exptl_crystal_density_method 'not measured'
_exptl_crystal_description prism
_exptl_crystal_F_000 956
_exptl_crystal_size_max 0.2
_exptl_crystal_size_mid 0.2
_exptl_crystal_size_min 0.1
_refine_diff_density_max 0.445
_refine_diff_density_min -0.727
_refine_ls_extinction_method none
_refine_ls_goodness_of_fit_ref 1.327
_refine_ls_hydrogen_treatment constr
_refine_ls_matrix_type full
_refine_ls_number_parameters 314
_refine_ls_number_reflns 4672
_refine_ls_number_restraints 0
_refine_ls_restrained_S_all 1.327
_refine_ls_R_factor_gt 0.0974
_refine_ls_shift/su_max 0.000
_refine_ls_structure_factor_coef Fsqd
_refine_ls_weighting_details 'calc w=1/[\s^2^(Fo^2^)+(0.0001P)^2^+6.0123P] where P=(Fo^2^+2Fc^2^)/3'
_refine_ls_weighting_scheme calc
_refine_ls_wR_factor_ref 0.1764
_reflns_number_gt 3172
_reflns_number_total 4672
_reflns_threshold_expression I>2\s(I)
_cod_data_source_file su6242.cif
_cod_data_source_block I
_cod_original_sg_symbol_H-M 'P 21/n'
_cod_original_formula_sum 'C46 H34 N20 Ni1'
_cod_database_code 2207900
_cod_database_fobs_code 2207900

loop_
_symmetry_equiv_pos_site_id
_symmetry_equiv_pos_as_xyz
1 x,y,z
2 1/2-x,1/2+y,1/2-z
3 -x,-y,-z
4 1/2+x,1/2-y,1/2+z

loop_
_atom_site_aniso_label
_atom_site_aniso_U_11
_atom_site_aniso_U_22
_atom_site_aniso_U_33
_atom_site_aniso_U_12
_atom_site_aniso_U_13
_atom_site_aniso_U_23
N1 0.041(3) 0.036(2) 0.036(2) 0.002(2) 0.022(2) 0.003(2)
N2 0.046(3) 0.041(3) 0.035(2) 0.001(2) 0.016(2) 0.006(2)
N3 0.041(3) 0.048(3) 0.032(2) 0.003(2) 0.015(2) 0.003(2)
N4 0.040(2) 0.037(2) 0.027(2) -0.002(2) 0.0174(19) 0.0024(19)
N5 0.037(2) 0.036(2) 0.038(2) 0.002(2) 0.024(2) 0.004(2)
N6 0.047(3) 0.054(3) 0.045(3) 0.003(2) 0.026(2) 0.003(2)
N7 0.049(3) 0.054(3) 0.050(3) 0.000(2) 0.031(3) -0.005(2)
N8 0.035(2) 0.041(3) 0.039(2) -0.002(2) 0.017(2) 0.000(2)
C1 0.038(3) 0.036(3) 0.032(3) -0.006(2) 0.021(2) 0.000(2)
C2 0.038(3) 0.029(3) 0.030(3) -0.001(2) 0.018(2) 0.000(2)
C3 0.038(3) 0.040(3) 0.031(3) -0.003(2) 0.022(2) 0.001(2)
C003 0.049(3) 0.064(4) 0.035(3) 0.001(3) 0.009(3) 0.000(3)
C4 0.044(3) 0.041(3) 0.030(3) -0.008(3) 0.019(2) -0.006(2)
C004 0.040(3) 0.044(3) 0.042(3) 0.000(3) 0.021(2) 0.002(3)
C5 0.044(3) 0.037(3) 0.031(3) 0.000(3) 0.013(2) 0.002(2)
C6 0.040(3) 0.045(3) 0.036(3) 0.000(3) 0.022(2) 0.002(2)
C7 0.040(3) 0.030(3) 0.035(3) -0.003(2) 0.024(2) -0.001(2)
C8 0.040(3) 0.037(3) 0.027(3) 0.002(2) 0.016(2) 0.000(2)
C9 0.045(3) 0.035(3) 0.041(3) 0.004(2) 0.025(3) 0.007(2)
C10 0.046(3) 0.038(3) 0.037(3) -0.007(3) 0.026(2) -0.003(2)
C11 0.040(3) 0.038(3) 0.035(3) 0.000(2) 0.021(2) 0.004(2)
C12 0.037(3) 0.035(3) 0.035(3) -0.002(2) 0.022(2) 0.005(2)
C13 0.037(3) 0.037(3) 0.031(3) -0.006(2) 0.015(2) 0.003(2)
C14 0.044(3) 0.040(3) 0.031(3) -0.002(3) 0.018(2) -0.002(2)
C15 0.040(3) 0.040(3) 0.045(3) 0.003(3) 0.022(3) -0.003(3)
C16 0.066(4) 0.049(4) 0.041(3) -0.006(3) 0.039(3) -0.008(3)
C17 0.041(3) 0.050(3) 0.031(3) -0.008(3) 0.015(2) -0.010(3)
C18 0.042(3) 0.037(3) 0.031(2) -0.008(2) 0.021(2) -0.002(2)
C19 0.034(3) 0.035(3) 0.034(3) -0.005(2) 0.015(2) 0.001(2)
Ni1 0.0349(5) 0.0439(6) 0.0264(5) -0.0017(5) 0.0161(4) -0.0018(4)
N001 0.051(3) 0.085(4) 0.031(2) 0.022(3) 0.016(2) -0.008(3)
N002 0.044(3) 0.055(3) 0.035(2) -0.004(2) 0.023(2) -0.003(2)
C001 0.044(3) 0.047(3) 0.020(2) -0.004(3) 0.011(2) -0.004(2)
C002 0.036(3) 0.046(3) 0.038(3) -0.002(2) 0.021(2) -0.007(2)

loop_
_atom_site_label
_atom_site_fract_x
_atom_site_fract_y
_atom_site_fract_z
_atom_site_U_iso_or_equiv
_atom_site_thermal_displace_type
_atom_site_calc_flag
_atom_site_refinement_flags
_atom_site_occupancy
_atom_site_type_symbol
N1 1.0824(3) 0.0890(6) 0.4102(2) 0.0358(14) Uani . . 1.000 N
N2 1.1162(3) 0.0955(6) 0.4918(2) 0.0412(16) Uani . . 1.000 N
N3 1.0580(3) 0.1757(6) 0.5109(2) 0.0406(16) Uani . . 1.000 N
N4 0.9862(3) 0.2196(5) 0.4409(2) 0.0336(12) Uani . . 1.000 N
N5 0.9922(3) 0.4016(6) 0.7336(2) 0.0342(12) Uani . . 1.000 N
N6 1.0603(3) 0.3012(6) 0.7299(3) 0.0465(17) Uani . . 1.000 N
N7 1.1195(3) 0.2787(6) 0.8027(3) 0.0476(17) Uani . . 1.000 N
N8 1.0914(3) 0.3619(6) 0.8527(2) 0.0379(14) Uani . . 1.000 N
C1 1.0003(3) 0.1665(7) 0.3775(3) 0.0332(17) Uani . . 1.000 C
C2 0.9240(3) 0.2161(6) 0.3054(3) 0.0311(17) Uani . . 1.000 C
C3 0.9035(3) 0.1923(7) 0.2239(3) 0.0338(17) Uani . . 1.000 C
C003 1.1444(4) 0.3566(9) 0.9394(3) 0.0525(19) Uani . . 1.000 C
C4 0.8219(3) 0.2625(7) 0.1686(3) 0.0372(17) Uani . . 1.000 C
C004 1.1370(3) 0.0158(7) 0.3721(3) 0.0408(17) Uani . . 1.000 C
C5 0.7639(4) 0.3553(7) 0.1938(3) 0.0384(17) Uani . . 1.000 C
C6 0.7847(4) 0.3788(7) 0.2735(3) 0.0383(17) Uani . . 1.000 C
C7 0.8655(3) 0.3088(6) 0.3305(3) 0.0322(17) Uani . . 1.000 C
C8 0.9039(3) 0.3122(7) 0.4174(3) 0.0341(17) Uani . . 1.000 C
C9 0.8729(4) 0.3863(7) 0.4694(3) 0.0380(17) Uani . . 1.000 C
C10 0.9139(4) 0.3844(7) 0.5522(3) 0.0375(17) Uani . . 1.000 C
C11 0.8734(3) 0.4627(7) 0.5970(3) 0.0360(17) Uani . . 1.000 C
C12 0.9074(3) 0.4702(7) 0.6790(3) 0.0334(17) Uani . . 1.000 C
C13 0.8719(3) 0.5500(7) 0.7309(3) 0.0349(17) Uani . . 1.000 C
C14 0.7885(4) 0.6303(7) 0.7130(3) 0.0377(17) Uani . . 1.000 C
C15 0.7699(4) 0.6896(7) 0.7742(3) 0.0404(17) Uani . . 1.000 C
C16 0.8344(4) 0.6727(8) 0.8543(3) 0.046(2) Uani . . 1.000 C
C17 0.9170(4) 0.5938(7) 0.8744(3) 0.0408(17) Uani . . 1.000 C
C18 0.9357(3) 0.5319(7) 0.8120(3) 0.0348(16) Uani . . 1.000 C
C19 1.0098(3) 0.4363(7) 0.8104(3) 0.0342(17) Uani . . 1.000 C
Ni1 0.00000 0.00000 0.00000 0.0340(3) Uani . . 1.000 Ni
N001 -0.1639(3) 0.2038(7) -0.0087(3) 0.0562(18) Uani . . 1.000 N
N002 -0.0465(3) 0.0775(6) -0.1739(3) 0.0426(16) Uani . . 1.000 N
C001 -0.1010(4) 0.1264(7) -0.0055(3) 0.0380(16) Uani . . 1.000 C
C002 -0.0309(3) 0.0487(7) -0.1085(3) 0.0382(17) Uani . . 1.000 C
H00D 1.11960 0.26870 0.96170 0.0790 Uiso calc R 1.000 H
H00E 1.14210 0.47000 0.96160 0.0790 Uiso calc R 1.000 H
H3 0.945(2) 0.129(3) 0.2070(9) 0.0410 Uiso calc R 1.000 H
H00F 1.20640 0.32750 0.95170 0.0790 Uiso calc R 1.000 H
H4 0.8046(10) 0.2473(11) 0.112(3) 0.0450 Uiso calc R 1.000 H
H00A 1.10350 0.02280 0.31520 0.0610 Uiso calc R 1.000 H
H5 0.713(3) 0.400(3) 0.157(2) 0.0460 Uiso calc R 1.000 H
H00B 1.15100 -0.10550 0.38770 0.0610 Uiso calc R 1.000 H
H6 0.744(2) 0.442(4) 0.2894(9) 0.0460 Uiso calc R 1.000 H
H00C 1.19240 0.08200 0.38860 0.0610 Uiso calc R 1.000 H
H9 0.81740 0.44470 0.44570 0.0460 Uiso calc R 1.000 H
H10 0.97000 0.32940 0.57860 0.0450 Uiso calc R 1.000 H
H11 0.81720 0.51570 0.56830 0.0430 Uiso calc R 1.000 H
H14 0.747(2) 0.6432(10) 0.662(3) 0.0450 Uiso calc R 1.000 H
H15 0.713(3) 0.742(3) 0.7627(8) 0.0490 Uiso calc R 1.000 H
H16 0.8206(10) 0.716(3) 0.894(3) 0.0560 Uiso calc R 1.000 H
H17 0.961(3) 0.5815(10) 0.929(3) 0.0490 Uiso calc R 1.000 H

loop_
_atom_type_symbol
_atom_type_description
_atom_type_scat_dispersion_real
_atom_type_scat_dispersion_imag
_atom_type_scat_source
Ni Ni 0.3393 1.1124 'International Tables Vol C Tables 4.2.6.8 and 6.1.1.4'
N N 0.0061 0.0033 'International Tables Vol C Tables 4.2.6.8 and 6.1.1.4'
H H 0.0000 0.0000 'International Tables Vol C Tables 4.2.6.8 and 6.1.1.4'
C C 0.0033 0.0016 'International Tables Vol C Tables 4.2.6.8 and 6.1.1.4'

loop_
_geom_angle_atom_site_label_1
_geom_angle_atom_site_label_2
_geom_angle_atom_site_label_3
_geom_angle_site_symmetry_1
_geom_angle_site_symmetry_3
_geom_angle
_geom_angle_publ_flag
C001 Ni1 C002 . . 90.9(2) yes
C001 Ni1 C001 . 3_555 180 yes
C001 Ni1 C002 . 3_555 89.1(2) yes
C001 Ni1 C002 3_555 . 89.1(2) n
C002 Ni1 C002 . 3_555 180 yes
C001 Ni1 C002 3_555 3_555 90.9(2) n
C1 N1 C004 . . 130.0(4) yes
N2 N1 C1 . . 109.4(4) yes
N2 N1 C004 . . 120.5(4) yes
N1 N2 N3 . . 108.9(4) yes
N2 N3 N4 . . 106.5(3) yes
N3 N4 C8 . . 137.0(4) yes
N3 N4 C1 . . 111.0(4) yes
C1 N4 C8 . . 112.0(4) yes
N6 N5 C12 . . 136.9(4) yes
N6 N5 C19 . . 110.5(4) yes
C12 N5 C19 . . 112.5(5) yes
N5 N6 N7 . . 106.2(4) yes
N6 N7 N8 . . 109.5(5) yes
N7 N8 C19 . . 109.7(4) yes
N7 N8 C003 . . 121.8(5) yes
C003 N8 C19 . . 128.5(5) yes
N1 C1 C2 . . 146.5(5) yes
N1 C1 N4 . . 104.2(4) yes
N4 C1 C2 . . 109.3(5) yes
C3 C2 C7 . . 122.2(5) no
C1 C2 C3 . . 132.7(5) no
C1 C2 C7 . . 105.2(4) no
C2 C3 C4 . . 116.9(5) no
C3 C4 C5 . . 120.8(5) no
C4 C5 C6 . . 121.9(5) no
C5 C6 C7 . . 118.8(6) no
C2 C7 C8 . . 110.0(4) no
C2 C7 C6 . . 119.4(5) no
C6 C7 C8 . . 130.6(5) no
C7 C8 C9 . . 131.7(5) no
N4 C8 C9 . . 124.8(5) yes
N4 C8 C7 . . 103.5(4) yes
C8 C9 C10 . . 128.3(6) no
C9 C10 C11 . . 121.9(6) no
C10 C11 C12 . . 127.3(5) no
C11 C12 C13 . . 131.5(5) no
N5 C12 C11 . . 125.5(5) yes
N5 C12 C13 . . 102.9(4) yes
C12 C13 C14 . . 130.6(5) no
C14 C13 C18 . . 119.4(5) no
C12 C13 C18 . . 110.0(5) no
C13 C14 C15 . . 119.1(5) no
C14 C15 C16 . . 120.9(6) no
C15 C16 C17 . . 121.8(5) no
C16 C17 C18 . . 117.3(5) no
C13 C18 C19 . . 105.7(4) no
C13 C18 C17 . . 121.5(5) no
C17 C18 C19 . . 132.7(5) no
N5 C19 C18 . . 108.9(5) yes
N5 C19 N8 . . 104.0(4) yes
N8 C19 C18 . . 147.1(5) yes
C4 C3 H3 . . 122.00 no
C2 C3 H3 . . 122.00 no
N8 C003 H00D . . 109.00 no
H00E C003 H00F . . 110.00 no
N8 C003 H00F . . 109.00 no
H00D C003 H00E . . 110.00 no
N8 C003 H00E . . 109.00 no
H00D C003 H00F . . 109.00 no
C3 C4 H4 . . 120.00 no
C5 C4 H4 . . 120.00 no
N1 C004 H00B . . 109.00 no
N1 C004 H00A . . 109.00 no
H00A C004 H00C . . 110.00 no
N1 C004 H00C . . 109.00 no
H00A C004 H00B . . 109.00 no
H00B C004 H00C . . 109.00 no
C6 C5 H5 . . 120.00 no
C4 C5 H5 . . 118.00 no
C5 C6 H6 . . 121.00 no
C7 C6 H6 . . 121.00 no
C8 C9 H9 . . 116.00 no
C10 C9 H9 . . 116.00 no
C11 C10 H10 . . 119.00 no
C9 C10 H10 . . 119.00 no
C10 C11 H11 . . 116.00 no
C12 C11 H11 . . 116.00 no
C13 C14 H14 . . 121.00 no
C15 C14 H14 . . 120.00 no
C16 C15 H15 . . 119.00 no
C14 C15 H15 . . 120.00 no
C15 C16 H16 . . 119.00 no
C17 C16 H16 . . 119.00 no
C18 C17 H17 . . 121.00 no
C16 C17 H17 . . 122.00 no
Ni1 C001 N001 . . 179.5(5) yes
Ni1 C002 N002 . . 177.6(5) yes

loop_
_geom_bond_atom_site_label_1
_geom_bond_atom_site_label_2
_geom_bond_site_symmetry_2
_geom_bond_distance
_geom_bond_publ_flag
Ni1 C001 3_555 1.868(7) n
Ni1 C002 3_555 1.888(5) n
Ni1 C001 . 1.868(7) yes
Ni1 C002 . 1.888(5) yes
N1 N2 . 1.371(5) yes
N1 C004 . 1.462(7) yes
N1 C1 . 1.344(7) yes
N2 N3 . 1.297(7) yes
N3 N4 . 1.364(5) yes
N4 C1 . 1.352(7) yes
N4 C8 . 1.407(7) yes
N5 C19 . 1.352(6) yes
N5 N6 . 1.371(7) yes
N5 C12 . 1.415(7) yes
N6 N7 . 1.290(7) yes
N7 N8 . 1.353(7) yes
N8 C003 . 1.463(6) yes
N8 C19 . 1.344(7) yes
N001 C001 . 1.160(9) yes
N002 C002 . 1.148(7) yes
C1 C2 . 1.431(7) no
C2 C3 . 1.412(7) no
C2 C7 . 1.414(7) no
C3 C4 . 1.390(7) no
C4 C5 . 1.409(8) no
C5 C6 . 1.378(7) no
C6 C7 . 1.392(8) no
C7 C8 . 1.457(7) no
C8 C9 . 1.385(8) no
C9 C10 . 1.386(7) no
C10 C11 . 1.395(8) no
C11 C12 . 1.378(7) no
C12 C13 . 1.450(7) no
C13 C18 . 1.421(7) no
C13 C14 . 1.393(9) no
C14 C15 . 1.370(8) no
C15 C16 . 1.409(7) no
C16 C17 . 1.370(9) no
C17 C18 . 1.398(8) no
C18 C19 . 1.419(8) no
C3 H3 . 0.9800 no
C003 H00D . 0.9600 no
C003 H00F . 0.9600 no
C003 H00E . 0.9600 no
C4 H4 . 0.9700 no
C004 H00C . 0.9600 no
C004 H00A . 0.9600 no
C004 H00B . 0.9600 no
C5 H5 . 0.8800 no
C6 H6 . 0.9600 no
C9 H9 . 0.9300 no
C10 H10 . 0.9300 no
C11 H11 . 0.9300 no
C14 H14 . 0.9000 no
C15 H15 . 0.9400 no
C16 H16 . 0.9200 no
C17 H17 . 0.9600 no

loop_
_geom_contact_atom_site_label_1
_geom_contact_atom_site_label_2
_geom_contact_distance
_geom_contact_site_symmetry_2
_geom_contact_publ_flag
Ni1 C003 4.044(7) 3_656 no
Ni1 C16 3.803(6) 3_666 no
Ni1 C17 3.742(5) 3_666 no
Ni1 C16 3.803(6) 1_444 no
Ni1 C17 3.742(5) 1_444 no
Ni1 C003 4.044(7) 1_454 no
Ni1 H00D 3.1000 3_656 no
Ni1 H16 3.4800 3_666 no
Ni1 H00D 3.1000 1_454 no
Ni1 H16 3.4800 1_444 no
Ni1 H17 3.3800 1_444 no
Ni1 H17 3.3800 3_666 no
N1 N4 2.127(7) . no
N001 C4 3.421(7) 1_455 no
N2 N4 2.132(7) . no
N002 N7 3.291(7) 1_454 no
N002 N8 2.996(7) 1_454 no
N002 C15 3.409(8) 2_545 no
N002 C19 2.921(7) 1_454 no
N002 N5 3.207(7) 1_454 no
N002 C004 3.394(7) 3_655 no
N3 N4 3.290(6) 3_756 no
N3 N3 3.187(7) 3_756 no
N3 C10 3.184(8) . no
N4 C10 3.388(7) 3_766 no
N4 N3 3.290(6) 3_756 no
N4 N1 2.127(7) . no
N5 C2 3.408(7) 3_766 no
N5 C3 3.437(7) 3_766 no
N5 N8 2.125(5) . no
N5 N002 3.207(7) 1_656 no
N6 N8 2.159(6) . no
N6 C10 3.193(7) . no
N7 C5 3.345(8) 3_766 no
N7 C6 3.196(9) 4_555 no
N7 N002 3.291(7) 1_656 no
N8 N002 2.996(7) 1_656 no
N8 C002 3.368(7) 1_656 no
N8 C4 3.274(7) 3_766 no
N8 N5 2.125(5) . no
N001 H00C 2.8100 4_354 no
N001 H14 2.6100 2_545 no
N001 H11 2.6700 2_545 no
N001 H4 2.5200 1_455 no
N001 H00E 2.5900 3_666 no
N2 H5 2.7800 4_555 no
N002 H15 2.7900 2_545 no
N002 H00A 2.4900 3_655 no
N002 H3 2.5400 3_655 no
N3 H5 2.8600 4_555 no
N3 H10 2.5600 . no
N4 H10 2.8000 . no
N5 H10 2.7900 . no
N6 H10 2.5600 . no
N7 H6 2.7200 4_555 no
C1 C12 3.504(8) 3_766 no
C1 C11 3.392(8) 3_766 no
C001 C002 2.678(8) . no
C001 C002 2.635(8) 3_555 no
C2 C12 3.548(7) 3_766 no
C2 N5 3.408(7) 3_766 no
C002 C19 3.488(7) 1_454 no
C002 C003 3.494(9) 1_454 no
C002 C001 2.635(8) 3_555 no
C002 C17 3.529(8) 1_444 no
C002 C001 2.678(8) . no
C002 N8 3.368(7) 1_454 no
C002 C16 3.478(8) 1_444 no
C3 N5 3.437(7) 3_766 no
C3 C19 3.328(8) 3_766 no
C003 Ni1 4.044(7) 1_656 no
C003 C002 3.494(9) 1_656 no
C003 Ni1 4.044(7) 3_656 no
C4 C19 3.458(8) 3_766 no
C4 N8 3.274(7) 3_766 no
C4 N001 3.421(7) 1_655 no
C004 C10 3.583(8) 3_756 no
C004 C14 3.576(8) 3_766 no
C004 N002 3.394(7) 3_655 no
C5 N7 3.345(8) 3_766 no
C6 N7 3.196(9) 4_454 no
C10 N3 3.184(8) . no
C10 C004 3.583(8) 3_756 no
C10 N4 3.388(7) 3_766 no
C10 N6 3.193(7) . no
C11 C1 3.392(8) 3_766 no
C12 C1 3.504(8) 3_766 no
C12 C2 3.548(7) 3_766 no
C13 C15 3.551(8) 2_646 no
C14 C004 3.576(8) 3_766 no
C14 C15 3.505(8) 2_646 no
C15 C13 3.551(8) 2_656 no
C15 C14 3.505(8) 2_656 no
C15 N002 3.409(8) 2_555 no
C16 C002 3.478(8) 1_666 no
C16 Ni1 3.803(6) 3_666 no
C16 Ni1 3.803(6) 1_666 no
C17 Ni1 3.742(5) 3_666 no
C17 Ni1 3.742(5) 1_666 no
C17 C002 3.529(8) 1_666 no
C19 C3 3.328(8) 3_766 no
C19 C002 3.488(7) 1_656 no
C19 N002 2.921(7) 1_656 no
C19 C4 3.458(8) 3_766 no
C001 H17 3.0500 3_666 no
C001 H14 2.8600 2_545 no
C002 H3 3.0500 3_655 no
C002 H00D 2.7800 1_454 no
C3 H6 2.9900 2_645 no
C003 H16 2.9400 3_767 no
C4 H6 2.8900 2_645 no
C6 H9 3.0400 . no
C9 H00F 3.0500 4_454 no
C10 H00B 2.8000 3_756 no
C11 H00B 2.7700 3_756 no
C12 H00B 3.0100 3_756 no
C13 H15 2.7400 2_646 no
C14 H00C 2.9800 3_766 no
C14 H11 3.0400 . no
C14 H15 2.9800 2_646 no
H00D Ni1 3.1000 1_656 no
H00D Ni1 3.1000 3_656 no
H00D H16 2.4200 3_767 no
H00D C002 2.7800 1_656 no
H00E N001 2.5900 3_666 no
H3 N002 2.5400 3_655 no
H3 C002 3.0500 3_655 no
H00F C9 3.0500 4_555 no
H4 N001 2.5200 1_655 no
H00A N002 2.4900 3_655 no
H5 N3 2.8600 4_454 no
H5 N2 2.7800 4_454 no
H00B C12 3.0100 3_756 no
H00B C10 2.8000 3_756 no
H00B C11 2.7700 3_756 no
H6 N7 2.7200 4_454 no
H6 C3 2.9900 2_655 no
H6 C4 2.8900 2_655 no
H00C C14 2.9800 3_766 no
H00C N001 2.8100 4_655 no
H9 H11 2.3400 . no
H9 C6 3.0400 . no
H10 N3 2.5600 . no
H10 N6 2.5600 . no
H10 N4 2.8000 . no
H10 N5 2.7900 . no
H11 H9 2.3400 . no
H11 N001 2.6700 2_555 no
H11 C14 3.0400 . no
H14 N001 2.6100 2_555 no
H14 C001 2.8600 2_555 no
H15 N002 2.7900 2_555 no
H15 C13 2.7400 2_656 no
H15 C14 2.9800 2_656 no
H16 C003 2.9400 3_767 no
H16 H00D 2.4200 3_767 no
H16 Ni1 3.4800 3_666 no
H16 Ni1 3.4800 1_666 no
H17 C001 3.0500 3_666 no
H17 Ni1 3.3800 1_666 no
H17 Ni1 3.3800 3_666 no

loop_
_geom_hbond_atom_site_label_D
_geom_hbond_atom_site_label_H
_geom_hbond_atom_site_label_A
_geom_hbond_site_symmetry_A
_geom_hbond_distance_DH
_geom_hbond_distance_HA
_geom_hbond_distance_DA
_geom_hbond_angle_DHA
_geom_hbond_publ_flag
C003 H00E N001 3_666 0.96 2.59 3.532(9) 166 yes
C3 H3 N002 3_655 0.98 2.54 3.509(7) 171 yes
C4 H4 N001 1_655 0.97 2.52 3.421(7) 154 yes
C004 H00A N002 3_655 0.96 2.49 3.394(7) 157 yes
C10 H10 N3 . 0.93 2.56 3.184(8) 125 yes
C10 H10 N6 . 0.93 2.56 3.193(7) 126 yes
C14 H14 N001 2_555 0.90 2.61 3.489(7) 165 yes

loop_
_geom_torsion_atom_site_label_1
_geom_torsion_atom_site_label_2
_geom_torsion_atom_site_label_3
_geom_torsion_atom_site_label_4
_geom_torsion
_geom_torsion_publ_flag
C1 N1 N2 N3 -0.4(6) no
C004 N1 N2 N3 175.9(5) no
N2 N1 C1 C2 179.5(8) no
N2 N1 C1 N4 0.3(6) no
C004 N1 C1 N4 -175.6(5) no
C004 N1 C1 C2 3.6(12) no
N1 N2 N3 N4 0.4(6) no
N2 N3 N4 C1 -0.3(6) no
N2 N3 N4 C8 -176.5(6) no
C1 N4 C8 C9 -178.2(5) no
C1 N4 C8 C7 1.2(6) no
N3 N4 C8 C9 -2.0(10) no
C8 N4 C1 N1 177.2(4) no
N3 N4 C8 C7 177.4(5) no
N3 N4 C1 N1 0.0(6) no
N3 N4 C1 C2 -179.5(4) no
C8 N4 C1 C2 -2.3(6) no
C12 N5 N6 N7 -177.8(6) no
N6 N5 C12 C13 174.9(6) no
C19 N5 C12 C13 -1.3(6) no
C12 N5 C19 C18 0.3(6) no
C12 N5 C19 N8 179.8(4) no
C19 N5 N6 N7 -1.6(6) no
N6 N5 C19 N8 2.6(6) no
N6 N5 C19 C18 -176.8(4) no
C19 N5 C12 C11 176.7(5) no
N6 N5 C12 C11 -7.2(10) no
N5 N6 N7 N8 -0.1(6) no
N6 N7 N8 C003 179.0(5) no
N6 N7 N8 C19 1.8(6) no
N7 N8 C19 N5 -2.7(6) no
C003 N8 C19 C18 -0.5(13) no
C003 N8 C19 N5 -179.6(5) no
N7 N8 C19 C18 176.4(8) no
N1 C1 C2 C3 1.4(13) no
N1 C1 C2 C7 -176.8(8) no
N4 C1 C2 C3 -179.4(5) no
N4 C1 C2 C7 2.4(6) no
C1 C2 C7 C8 -1.7(6) no
C1 C2 C3 C4 -178.7(5) no
C1 C2 C7 C6 178.7(5) no
C3 C2 C7 C6 0.3(8) no
C7 C2 C3 C4 -0.8(7) no
C3 C2 C7 C8 180.0(5) no
C2 C3 C4 C5 1.0(8) no
C3 C4 C5 C6 -0.7(9) no
C4 C5 C6 C7 0.1(9) no
C5 C6 C7 C8 -179.5(5) no
C5 C6 C7 C2 0.1(8) no
C2 C7 C8 C9 179.7(6) no
C6 C7 C8 N4 180.0(5) no
C2 C7 C8 N4 0.3(5) no
C6 C7 C8 C9 -0.7(10) no
N4 C8 C9 C10 -0.5(10) no
C7 C8 C9 C10 -179.8(6) no
C8 C9 C10 C11 -178.8(6) no
C9 C10 C11 C12 -179.7(6) no
C10 C11 C12 N5 1.5(9) no
C10 C11 C12 C13 178.8(6) no
C11 C12 C13 C14 6.3(10) no
N5 C12 C13 C14 -175.9(6) no
N5 C12 C13 C18 1.7(6) no
C11 C12 C13 C18 -176.1(6) no
C14 C13 C18 C17 -0.4(8) no
C12 C13 C18 C19 -1.6(6) no
C12 C13 C18 C17 -178.3(5) no
C14 C13 C18 C19 176.3(5) no
C12 C13 C14 C15 177.3(6) no
C18 C13 C14 C15 -0.2(8) no
C13 C14 C15 C16 1.0(9) no
C14 C15 C16 C17 -1.3(9) no
C15 C16 C17 C18 0.8(9) no
C16 C17 C18 C19 -175.6(6) no
C16 C17 C18 C13 0.1(8) no
C13 C18 C19 N5 0.8(6) no
C17 C18 C19 N8 -2.1(14) no
C13 C18 C19 N8 -178.3(8) no
C17 C18 C19 N5 177.0(6) no
